data_2014644
loop_
_publ_author_name
'Jarak, Ivana'
'Karminski - Zamola, Grace'
'Pavlovi\'c, Gordana'
'Popovi\'c, Zora'

_publ_section_title
;
 4-Amino-<i>N</i>-isopropylbenzamidinium chloride ethanol solvate
;
_journal_issue 2
_journal_name_full 'Acta Crystallographica Section C'
_journal_page_first o98
_journal_page_last o100
_journal_paper_doi 10.1107/S0108270104033281
_journal_volume 61
_journal_year 2005
_chemical_formula_iupac 'C10 H16 N3 +, Cl -, C2 H6 O'
_chemical_formula_moiety 'C10 H16 N3 +, Cl -, C2 H6 O'
_chemical_formula_sum 'C12 H22 Cl N3 O'
_chemical_formula_weight 259.78
_chemical_melting_point 519(2)
_chemical_name_systematic
;
4-Amino-N-isopropylbenzamidinium chloride ethanol solvate
;
_space_group_IT_number 2
_symmetry_cell_setting triclinic
_symmetry_space_group_name_Hall '-P 1'
_symmetry_space_group_name_H-M 'P -1'
_atom_sites_solution_hydrogens geom
_atom_sites_solution_primary direct
_atom_sites_solution_secondary difmap
_audit_creation_method SHELXL-97
_cell_angle_alpha 96.339(12)
_cell_angle_beta 105.022(14)
_cell_angle_gamma 100.649(13)
_cell_formula_units_Z 2
_cell_length_a 8.7458(15)
_cell_length_b 9.2177(14)
_cell_length_c 9.7938(15)
_cell_measurement_reflns_used 2250
_cell_measurement_temperature 296(2)
_cell_measurement_theta_max 20
_cell_measurement_theta_min 6
_cell_volume 738.9(2)
_computing_cell_refinement CrysAlis
_computing_data_collection 'CrysAlis (Oxford Diffraction, 2004)'
_computing_data_reduction CrysAlis
_computing_molecular_graphics 'PLATON98 (Spek, 1998)'
_computing_publication_material 'SHELXL97 (Sheldrick, 1997)'
_computing_structure_refinement 'SHELXL97 (Sheldrick, 1997)'
_computing_structure_solution 'SHELXS97 (Sheldrick, 1990)'
_diffrn_ambient_temperature 296(2)
_diffrn_measured_fraction_theta_full 0.985
_diffrn_measured_fraction_theta_max 0.985
_diffrn_measurement_device_type 'Oxford Diffraction Xcalibur2 diffractometer with Sapphire 3 CCD detector'
_diffrn_measurement_method '\f and \w scans'
_diffrn_radiation_monochromator graphite
_diffrn_radiation_source 'fine-focus sealed tube'
_diffrn_radiation_type MoK\a
_diffrn_radiation_wavelength 0.71073
_diffrn_reflns_av_R_equivalents 0.0218
_diffrn_reflns_av_sigmaI/netI 0.0236
_diffrn_reflns_limit_h_max 11
_diffrn_reflns_limit_h_min -11
_diffrn_reflns_limit_k_max 11
_diffrn_reflns_limit_k_min -11
_diffrn_reflns_limit_l_max 12
_diffrn_reflns_limit_l_min -12
_diffrn_reflns_number 9188
_diffrn_reflns_theta_full 27.00
_diffrn_reflns_theta_max 27.00
_diffrn_reflns_theta_min 4.36
_diffrn_standards_decay_% none
_diffrn_standards_interval_count '1 ref frame per 50 dc frames'
_diffrn_standards_number '48 ref frames'
_exptl_absorpt_coefficient_mu 0.249
_exptl_absorpt_correction_type none
_exptl_crystal_colour colourless
_exptl_crystal_density_diffrn 1.168
_exptl_crystal_density_method 'not measured'
_exptl_crystal_description prism
_exptl_crystal_F_000 280
_exptl_crystal_size_max 0.48
_exptl_crystal_size_mid 0.19
_exptl_crystal_size_min 0.18
_refine_diff_density_max 0.304
_refine_diff_density_min -0.271
_refine_ls_extinction_method none
_refine_ls_goodness_of_fit_ref 1.106
_refine_ls_hydrogen_treatment mixed
_refine_ls_matrix_type full
_refine_ls_number_parameters 184
_refine_ls_number_reflns 3183
_refine_ls_number_restraints 2
_refine_ls_restrained_S_all 1.139
_refine_ls_R_factor_all 0.0624
_refine_ls_R_factor_gt 0.0467
_refine_ls_shift/su_max 0.000
_refine_ls_shift/su_mean 0.000
_refine_ls_structure_factor_coef Fsqd
_refine_ls_weighting_details 'calc w=1/[\s^2^(Fo^2^)+(0.0883P)^2^+0.0256P] where P=(Fo^2^+2Fc^2^)/3'
_refine_ls_weighting_scheme calc
_refine_ls_wR_factor_gt 0.1333
_refine_ls_wR_factor_ref 0.1447
_reflns_number_gt 2461
_reflns_number_total 3183
_reflns_threshold_expression I>2\s(I)
_cod_data_source_file fa1107.cif
_cod_data_source_block I
_cod_depositor_comments
;
The following automatic conversions were performed:

'_chemical_melting_point' value '517--521' was changed to '519(2)' -
the average value was taken and precision was estimated.

Automatic conversion script
Id: cif_fix_values 1646 2011-03-28 12:23:43Z adriana 

The following automatic conversions were performed:

'_chemical_melting_point' value '517--521' was changed to '519(2)' -
the average value was taken and precision was estimated.

Automatic conversion script
Id: cif_fix_values 1715 2011-07-08 13:25:40Z adriana 
;
_cod_database_code 2014644
_cod_database_fobs_code 2014644

loop_
_symmetry_equiv_pos_as_xyz
'x, y, z'
'-x, -y, -z'

loop_
_atom_site_label
_atom_site_fract_x
_atom_site_fract_y
_atom_site_fract_z
_atom_site_U_iso_or_equiv
_atom_site_adp_type
_atom_site_calc_flag
_atom_site_refinement_flags
_atom_site_occupancy
_atom_site_disorder_assembly
_atom_site_disorder_group
_atom_site_type_symbol
Cl1 0.39400(5) 0.78069(5) 0.08104(6) 0.0596(2) Uani d . 1 . . Cl
O1 0.2560(2) 0.8158(3) 0.3556(3) 0.1024(8) Uani d . 1 A . O
H1O 0.272(4) 0.786(3) 0.290(3) 0.078(10) Uiso d . 1 . . H
N1 -0.24967(17) 0.02685(16) 0.16455(17) 0.0498(4) Uani d . 1 . . N
H1A -0.3283 -0.0379 0.1752 0.060 Uiso calc R 1 . . H
H1B -0.2681 0.1061 0.1305 0.060 Uiso calc R 1 . . H
N2 -0.06852(19) -0.11549(16) 0.25277(17) 0.0478(4) Uani d . 1 . . N
H2N 0.023(3) -0.113(3) 0.285(3) 0.069(7) Uiso d . 1 . . H
N3 0.4164(2) 0.4300(2) 0.1313(2) 0.0626(5) Uani d . 1 . . N
H13N 0.406(3) 0.522(3) 0.125(2) 0.069(7) Uiso d . 1 . . H
H23N 0.491(3) 0.397(2) 0.101(2) 0.052(5) Uiso d . 1 . . H
C1 0.1721(2) 0.07569(18) 0.16374(18) 0.0443(4) Uani d . 1 . . C
H1 0.1801 -0.0236 0.1626 0.053 Uiso calc R 1 . . H
C2 0.2983(2) 0.17866(19) 0.14698(19) 0.0469(4) Uani d . 1 . . C
H2 0.3906 0.1484 0.1357 0.056 Uiso calc R 1 . . H
C3 0.2894(2) 0.32857(19) 0.14663(18) 0.0464(4) Uani d . 1 . . C
C4 0.1493(2) 0.3699(2) 0.1640(2) 0.0532(5) Uani d . 1 . . C
H4 0.1408 0.4690 0.1638 0.064 Uiso calc R 1 . . H
C5 0.0233(2) 0.26660(19) 0.1814(2) 0.0490(4) Uani d . 1 . . C
H5 -0.0693 0.2966 0.1925 0.059 Uiso calc R 1 . . H
C6 0.03322(19) 0.11669(17) 0.18236(16) 0.0407(4) Uani d . 1 . . C
C7 -0.1006(2) 0.00468(18) 0.20043(17) 0.0415(4) Uani d . 1 . . C
C8 -0.1875(2) -0.2401(2) 0.2734(2) 0.0525(5) Uani d . 1 . . C
H8 -0.2931 -0.2449 0.2051 0.063 Uiso calc R 1 . . H
C9 -0.1362(3) -0.3857(2) 0.2419(3) 0.0676(6) Uani d . 1 . . C
H9A -0.1246 -0.3974 0.1468 0.101 Uiso calc R 1 . . H
H9B -0.2172 -0.4680 0.2492 0.101 Uiso calc R 1 . . H
H9C -0.0344 -0.3840 0.3099 0.101 Uiso calc R 1 . . H
C10 -0.2031(4) -0.2119(3) 0.4230(3) 0.0982(9) Uani d . 1 . . C
H10A -0.1001 -0.2057 0.4912 0.147 Uiso calc R 1 . . H
H10B -0.2823 -0.2925 0.4357 0.147 Uiso calc R 1 . . H
H10C -0.2369 -0.1195 0.4375 0.147 Uiso calc R 1 . . H
C11 0.3546(4) 0.7966(4) 0.4878(4) 0.1129(11) Uani d D 1 . . C
H11A 0.3166 0.8401 0.5641 0.135 Uiso calc PR 0.728(14) A 1 H
H11B 0.4647 0.8516 0.5009 0.135 Uiso calc PR 0.728(14) A 1 H
H11C 0.3896 0.8916 0.5526 0.135 Uiso calc PR 0.272(14) A 2 H
H11D 0.4508 0.7672 0.4731 0.135 Uiso calc PR 0.272(14) A 2 H
C12A 0.3576(9) 0.6454(5) 0.5014(7) 0.115(3) Uani d PD 0.728(14) A 1 C
H12D 0.4314 0.6420 0.5920 0.172 Uiso calc PR 0.728(14) A 1 H
H12E 0.3928 0.6004 0.4252 0.172 Uiso calc PR 0.728(14) A 1 H
H12F 0.2507 0.5916 0.4962 0.172 Uiso calc PR 0.728(14) A 1 H
C12B 0.2716(19) 0.6835(19) 0.5549(15) 0.118(6) Uani d PD 0.272(14) A 2 C
H12A 0.1903 0.7215 0.5883 0.177 Uiso calc PR 0.272(14) A 2 H
H12B 0.3492 0.6614 0.6345 0.177 Uiso calc PR 0.272(14) A 2 H
H12C 0.2211 0.5939 0.4859 0.177 Uiso calc PR 0.272(14) A 2 H

loop_
_atom_site_aniso_label
_atom_site_aniso_U_11
_atom_site_aniso_U_22
_atom_site_aniso_U_33
_atom_site_aniso_U_12
_atom_site_aniso_U_13
_atom_site_aniso_U_23
Cl1 0.0469(3) 0.0539(3) 0.0862(4) 0.0182(2) 0.0204(2) 0.0309(2)
O1 0.0802(12) 0.158(2) 0.1109(17) 0.0646(13) 0.0459(12) 0.0880(16)
N1 0.0435(8) 0.0449(8) 0.0675(10) 0.0140(6) 0.0197(7) 0.0200(7)
N2 0.0380(8) 0.0474(8) 0.0598(9) 0.0101(6) 0.0113(7) 0.0217(7)
N3 0.0548(10) 0.0492(10) 0.0901(13) 0.0079(8) 0.0296(9) 0.0231(9)
C1 0.0472(9) 0.0376(8) 0.0505(9) 0.0126(7) 0.0141(7) 0.0116(7)
C2 0.0433(9) 0.0466(9) 0.0549(10) 0.0149(7) 0.0155(7) 0.0138(8)
C3 0.0480(9) 0.0438(9) 0.0466(9) 0.0061(7) 0.0133(7) 0.0117(7)
C4 0.0558(11) 0.0361(9) 0.0707(12) 0.0117(7) 0.0208(9) 0.0127(8)
C5 0.0496(10) 0.0431(9) 0.0615(11) 0.0163(7) 0.0222(8) 0.0129(8)
C6 0.0442(9) 0.0376(8) 0.0408(8) 0.0093(7) 0.0121(7) 0.0089(7)
C7 0.0439(9) 0.0410(8) 0.0417(8) 0.0113(7) 0.0137(7) 0.0090(7)
C8 0.0421(9) 0.0479(10) 0.0696(12) 0.0073(7) 0.0143(8) 0.0265(9)
C9 0.0640(12) 0.0485(11) 0.0881(15) 0.0105(9) 0.0172(11) 0.0173(10)
C10 0.133(3) 0.0783(17) 0.111(2) 0.0178(16) 0.082(2) 0.0302(15)
C11 0.094(2) 0.118(3) 0.122(3) 0.0215(18) 0.0116(18) 0.048(2)
C12A 0.123(5) 0.089(3) 0.103(4) 0.005(3) -0.016(3) 0.041(3)
C12B 0.142(13) 0.169(14) 0.078(8) 0.078(11) 0.043(8) 0.059(8)

loop_
_atom_type_symbol
_atom_type_description
_atom_type_scat_dispersion_real
_atom_type_scat_dispersion_imag
_atom_type_scat_source
C C 0.0033 0.0016 'International Tables Vol C Tables 4.2.6.8 and 6.1.1.4'
H H 0.0000 0.0000 'International Tables Vol C Tables 4.2.6.8 and 6.1.1.4'
Cl Cl 0.1484 0.1585 'International Tables Vol C Tables 4.2.6.8 and 6.1.1.4'
N N 0.0061 0.0033 'International Tables Vol C Tables 4.2.6.8 and 6.1.1.4'
O O 0.0106 0.0060 'International Tables Vol C Tables 4.2.6.8 and 6.1.1.4'

loop_
_geom_angle_atom_site_label_1
_geom_angle_atom_site_label_2
_geom_angle_atom_site_label_3
_geom_angle
_geom_angle_publ_flag
C11 O1 H1O 119(2) no
C7 N1 H1A 120.0 no
C7 N1 H1B 120.0 no
H1A N1 H1B 120.0 no
C7 N2 C8 126.21(15) yes
C7 N2 H2N 115.2(18) no
C8 N2 H2N 118.0(18) no
C3 N3 H13N 118.6(16) no
C3 N3 H23N 118.5(13) no
H13N N3 H23N 120(2) no
C2 C1 C6 121.39(15) no
C2 C1 H1 119.3 no
C6 C1 H1 119.3 no
C1 C2 C3 120.72(16) no
C1 C2 H2 119.6 no
C3 C2 H2 119.6 no
N3 C3 C4 121.87(17) no
N3 C3 C2 120.09(17) no
C4 C3 C2 118.04(15) no
C5 C4 C3 121.14(16) no
C5 C4 H4 119.4 no
C3 C4 H4 119.4 no
C4 C5 C6 120.56(16) no
C4 C5 H5 119.7 no
C6 C5 H5 119.7 no
C1 C6 C5 118.14(15) no
C1 C6 C7 120.58(14) no
C5 C6 C7 121.27(15) no
N2 C7 N1 121.42(15) yes
N2 C7 C6 119.07(15) yes
N1 C7 C6 119.51(14) yes
N2 C8 C10 109.60(17) no
N2 C8 C9 109.25(16) no
C10 C8 C9 112.46(19) no
N2 C8 H8 108.5 no
C10 C8 H8 108.5 no
C9 C8 H8 108.5 no
C8 C9 H9A 109.5 no
C8 C9 H9B 109.5 no
H9A C9 H9B 109.5 no
C8 C9 H9C 109.5 no
H9A C9 H9C 109.5 no
H9B C9 H9C 109.5 no
C8 C10 H10A 109.5 no
C8 C10 H10B 109.5 no
H10A C10 H10B 109.5 no
C8 C10 H10C 109.5 no
H10A C10 H10C 109.5 no
H10B C10 H10C 109.5 no
O1 C11 C12A 114.5(3) no
O1 C11 C12B 113.0(6) no
O1 C11 H11A 108.6 no
C12A C11 H11A 108.6 no
O1 C11 H11B 108.6 no
C12A C11 H11B 108.6 no
H11A C11 H11B 107.6 no
O1 C11 H11C 109.0 no
C12B C11 H11C 109.0 no
O1 C11 H11D 109.0 no
C12B C11 H11D 109.0 no
C11 C12A H12D 109.5 no
C11 C12A H12E 109.5 no
C11 C12A H12F 109.5 no
C11 C12B H12A 109.5 no
C11 C12B H12B 109.5 no
H12A C12B H12B 109.5 no
C11 C12B H12C 109.5 no
H12A C12B H12C 109.5 no
H12B C12B H12C 109.5 no

loop_
_geom_bond_atom_site_label_1
_geom_bond_atom_site_label_2
_geom_bond_site_symmetry_2
_geom_bond_distance
_geom_bond_publ_flag
O1 C11 . 1.407(4) no
O1 H1O . 0.73(3) no
N1 C7 . 1.320(2) yes
N1 H1A . 0.8600 no
N1 H1B . 0.8600 no
N2 C7 . 1.317(2) yes
N2 C8 . 1.470(2) yes
N2 H2N . 0.77(3) no
N3 C3 . 1.365(2) yes
N3 H13N . 0.87(3) no
N3 H23N . 0.87(2) no
C1 C2 . 1.374(2) no
C1 C6 . 1.386(2) no
C1 H1 . 0.9300 no
C2 C3 . 1.399(2) no
C2 H2 . 0.9300 no
C3 C4 . 1.393(3) no
C4 C5 . 1.377(2) no
C4 H4 . 0.9300 no
C5 C6 . 1.401(2) no
C5 H5 . 0.9300 no
C6 C7 . 1.473(2) yes
C8 C10 . 1.506(3) no
C8 C9 . 1.517(3) no
C8 H8 . 0.9800 no
C9 H9A . 0.9600 no
C9 H9B . 0.9600 no
C9 H9C . 0.9600 no
C10 H10A . 0.9600 no
C10 H10B . 0.9600 no
C10 H10C . 0.9600 no
C11 C12A . 1.419(5) no
C11 C12B . 1.472(9) no
C11 H11A . 0.9700 no
C11 H11B . 0.9700 no
C11 H11C . 0.9700 no
C11 H11D . 0.9700 no
C12A H12D . 0.9600 no
C12A H12E . 0.9600 no
C12A H12F . 0.9600 no
C12B H12A . 0.9600 no
C12B H12B . 0.9600 no
C12B H12C . 0.9600 no

loop_
_geom_hbond_atom_site_label_D
_geom_hbond_atom_site_label_H
_geom_hbond_atom_site_label_A
_geom_hbond_site_symmetry_A
_geom_hbond_distance_DH
_geom_hbond_distance_HA
_geom_hbond_distance_DA
_geom_hbond_angle_DHA
_geom_hbond_publ_flag
N1 H1A Cl1 1_445 0.86 2.56 3.344(2) 153 yes
N1 H1B Cl1 2_565 0.86 2.51 3.275(2) 148 yes
O1 H1O Cl1 . 0.73(3) 2.54(3) 3.229(3) 158(3) yes
N2 H2N O1 1_545 0.78(3) 2.22(3) 2.965(3) 162(3) yes
N3 H13N Cl1 . 0.88(3) 2.49(3) 3.356(2) 172(2) yes
N3 H23N Cl1 2_665 0.87(3) 2.79(2) 3.596(2) 155(2) yes
C1 H1 O1 1_545 0.93 2.56 3.277(3) 135 yes
C8 H8 Cl1 1_445 0.98 2.76 3.708(2) 164 yes

loop_
_geom_torsion_atom_site_label_1
_geom_torsion_atom_site_label_2
_geom_torsion_atom_site_label_3
_geom_torsion_atom_site_label_4
_geom_torsion
_geom_torsion_publ_flag
C6 C1 C2 C3 -0.7(3) no
C1 C2 C3 N3 179.34(17) no
C1 C2 C3 C4 0.1(3) no
N3 C3 C4 C5 -179.06(18) no
C2 C3 C4 C5 0.2(3) no
C3 C4 C5 C6 0.2(3) no
C2 C1 C6 C5 1.0(2) no
C2 C1 C6 C7 -179.89(15) no
C4 C5 C6 C1 -0.8(3) no
C4 C5 C6 C7 -179.83(16) no
C8 N2 C7 N1 2.4(3) no
C8 N2 C7 C6 -177.88(16) no
C1 C6 C7 N2 25.8(2) no
C5 C6 C7 N2 -155.16(17) no
C1 C6 C7 N1 -154.49(16) no
C5 C6 C7 N1 24.6(2) no
C7 N2 C8 C10 -92.5(2) no
C7 N2 C8 C9 143.84(19) no
